data_2312574
loop_
_publ_author_name
'Dailey, Maegan'
'Jackson, Eric W.'
'Ramadhar, Timothy R.'

_publ_section_title
;
 Crystal structures, phase transition, and Hirshfeld surface analyses of
 the bromide and chloride congeners of
 aqua[2,4,6-tris(pyridin-4-yl)-1,3,5-triazine]zinc(II) halide.
;
_journal_coeditor_code ZO3049
_journal_issue 9
_journal_name_full 'Acta crystallographica. Section C, Structural chemistry'
_journal_paper_doi 10.1107/S205322962400737X
_journal_volume 80
_journal_year 2024
_chemical_formula_iupac '[Zn (C18 H12 N6) (H2 O)] Br2'
_chemical_formula_moiety 'C18 H14 N6 O Zn 2+, 2(Br -)'
_chemical_formula_sum 'C18 H14 Br2 N6 O Zn'
_chemical_formula_weight 555.54
_chemical_name_systematic
;
Aqua[2,4,6-tris(pyridin-4-yl)-1,3,5-triazine]zinc(II) dibromide
;
_space_group_crystal_system monoclinic
_space_group_IT_number 11
_space_group_name_Hall '-P 2yb'
_space_group_name_H-M_alt 'P 1 21/m 1'
_atom_sites_solution_hydrogens geom
_atom_sites_solution_primary dual
_audit_creation_method
;
Olex2 1.5
(compiled 2024.02.16 svn.r378c4104 for OlexSys, GUI svn.r6928)
;
_cell_angle_alpha 90
_cell_angle_beta 93.216(2)
_cell_angle_gamma 90
_cell_formula_units_Z 4
_cell_length_a 9.9449(3)
_cell_length_b 14.1246(4)
_cell_length_c 14.3921(4)
_cell_measurement_reflns_used 8464
_cell_measurement_temperature 100.01(10)
_cell_measurement_theta_max 77.3040
_cell_measurement_theta_min 5.2740
_cell_volume 2018.44(10)
_computing_cell_refinement
;
CrysAlis PRO (Rigaku OD, 2022)
;
_computing_data_collection
;
CrysAlis PRO (Rigaku OD, 2022)
;
_computing_data_reduction
;
CrysAlis PRO (Rigaku OD, 2022)
;
_computing_molecular_graphics
;
OLEX2 (Dolomanov <i>et al.</i>,  2009)
;
_computing_publication_material
;
OLEX2 (Dolomanov <i>et al.</i>,  2009)
;
_computing_structure_refinement
;
SHELXL2019 (Sheldrick, 2015<i>b</i>)
;
_computing_structure_solution
;
SHELXT (Sheldrick, 2015<i>a</i>)
;
_diffrn_ambient_temperature 100.01(10)
_diffrn_detector 'Hybrid Pixel Array Detector'
_diffrn_detector_area_resol_mean 10.0000
_diffrn_measured_fraction_theta_full 0.993
_diffrn_measured_fraction_theta_max 0.960
_diffrn_measurement_device 'four-circle diffractometer'
_diffrn_measurement_device_type 'Rigaku XtaLAB Synergy Dualflex diffractometer with a HyPix detector'
_diffrn_measurement_method '\w scans'
_diffrn_radiation_monochromator mirror
_diffrn_radiation_probe x-ray
_diffrn_radiation_type 'Cu K\a'
_diffrn_radiation_wavelength 1.54184
_diffrn_reflns_av_unetI/netI 0.0257
_diffrn_reflns_limit_h_max 12
_diffrn_reflns_limit_h_min -12
_diffrn_reflns_limit_k_max 17
_diffrn_reflns_limit_k_min -17
_diffrn_reflns_limit_l_max 17
_diffrn_reflns_limit_l_min -17
_diffrn_reflns_number 15009
_diffrn_reflns_theta_full 67.684
_diffrn_reflns_theta_max 77.718
_diffrn_reflns_theta_min 3.075
_diffrn_source 'micro-focus sealed X-ray tube'
_exptl_absorpt_coefficient_mu 6.512
_exptl_absorpt_correction_T_max 0.705
_exptl_absorpt_correction_T_min 0.619
_exptl_absorpt_correction_type gaussian
_exptl_absorpt_process_details
;
(CrysAlis PRO (Rigaku OD, 2022)
;
_exptl_crystal_colour 'clear colourless'
_exptl_crystal_density_diffrn 1.828
_exptl_crystal_description prism
_exptl_crystal_F_000 1088
_exptl_crystal_size_max 0.109
_exptl_crystal_size_mid 0.079
_exptl_crystal_size_min 0.076
_refine_diff_density_max 2.598
_refine_diff_density_min -2.334
_refine_ls_extinction_method none
_refine_ls_goodness_of_fit_ref 1.066
_refine_ls_hydrogen_treatment constr
_refine_ls_matrix_type full
_refine_ls_number_parameters 274
_refine_ls_number_reflns 15009
_refine_ls_number_restraints 0
_refine_ls_restrained_S_all 1.066
_refine_ls_R_factor_all 0.0873
_refine_ls_R_factor_gt 0.0748
_refine_ls_shift/su_max 0.000
_refine_ls_shift/su_mean 0.000
_refine_ls_structure_factor_coef Fsqd
_refine_ls_weighting_details 'w=1/[\s^2^(Fo^2^)+(0.1012P)^2^+19.7227P] where P=(Fo^2^+2Fc^2^)/3'
_refine_ls_weighting_scheme calc
_refine_ls_wR_factor_gt 0.2360
_refine_ls_wR_factor_ref 0.2490
_reflns_number_gt 12314
_reflns_number_total 15009
_reflns_threshold_expression 'I > 2\s(I)'
_cod_data_source_file zo3049sup1.cif
_cod_data_source_block 2
_cod_database_code 2312574
_shelx_space_group_comment
;
The symmetry employed for this shelxl refinement is uniquely defined
by the following loop, which should always be used as a source of
symmetry information in preference to the above space-group names.
They are only intended as comments.
;
_shelx_estimated_absorpt_t_min 0.537
_shelx_estimated_absorpt_t_max 0.637

loop_
_space_group_symop_operation_xyz
'x, y, z'
'-x, y+1/2, -z'
'-x, -y, -z'
'x, -y-1/2, z'

loop_
_atom_site_type_symbol
_atom_site_label
_atom_site_fract_x
_atom_site_fract_y
_atom_site_fract_z
_atom_site_U_iso_or_equiv
_atom_site_adp_type
_atom_site_calc_flag
_atom_site_occupancy
_atom_site_disorder_assembly
_atom_site_disorder_group
Br Br1A 0.51785(13) 0.39556(8) -0.19945(8) 0.0272(3) Uani d 1 . .
Zn Zn1A 0.4445(2) 0.250000 -0.14180(12) 0.0188(4) Uani d 1 . .
O O1A 0.2438(11) 0.250000 -0.1423(7) 0.025(2) Uani d 1 . .
H H11A 0.217818 0.297694 -0.113437 0.037 Uiso calc 1 . .
N N1A 0.4900(13) 0.250000 0.0004(8) 0.018(2) Uani d 1 . .
N N2A 0.5952(9) 0.3342(6) 0.3352(5) 0.0195(17) Uani d 1 . .
N N3A 0.6551(14) 0.250000 0.4743(8) 0.023(3) Uani d 1 . .
N N4A 0.6939(10) 0.5938(6) 0.5673(6) 0.0247(19) Uani d 1 . .
C C1A 0.5016(12) 0.3313(8) 0.0483(7) 0.024(2) Uani d 1 . .
H H1A 0.491204 0.389326 0.015232 0.029 Uiso calc 1 . .
C C2A 0.5281(12) 0.3345(7) 0.1434(7) 0.023(2) Uani d 1 . .
H H2A 0.535557 0.393453 0.175007 0.028 Uiso calc 1 . .
C C3A 0.5437(14) 0.250000 0.1919(10) 0.017(3) Uani d 1 . .
C C4A 0.5795(14) 0.250000 0.2934(10) 0.019(3) Uani d 1 . .
C C5A 0.6331(10) 0.3296(7) 0.4252(7) 0.019(2) Uani d 1 . .
C C6A 0.6908(11) 0.5116(8) 0.6145(7) 0.025(2) Uani d 1 . .
H H6A 0.703046 0.513321 0.680412 0.030 Uiso calc 1 . .
C C7A 0.6707(11) 0.4247(8) 0.5716(7) 0.024(2) Uani d 1 . .
H H7A 0.667616 0.368558 0.607723 0.028 Uiso calc 1 . .
C C8A 0.6550(11) 0.4205(7) 0.4750(7) 0.021(2) Uani d 1 . .
C C9A 0.6580(11) 0.5050(8) 0.4256(7) 0.023(2) Uani d 1 . .
H H9A 0.647239 0.505068 0.359552 0.028 Uiso calc 1 . .
C C10A 0.6772(12) 0.5896(8) 0.4743(8) 0.025(2) Uani d 1 . .
H H10A 0.678383 0.647062 0.440054 0.030 Uiso calc 1 . .
Br Br1B 1.05191(13) 0.89653(8) 0.70567(8) 0.0283(3) Uani d 1 . .
Zn Zn1B 0.9667(2) 0.750000 0.65229(12) 0.0195(4) Uani d 1 . .
O O1B 0.7682(11) 0.750000 0.6634(7) 0.023(2) Uani d 1 . .
H H11B 0.734605 0.702329 0.636010 0.034 Uiso calc 1 . .
N N1B 0.9873(13) 0.750000 0.5087(8) 0.019(2) Uani d 1 . .
N N2B 1.0945(9) 0.6655(6) 0.1829(5) 0.0207(17) Uani d 1 . .
N N3B 1.1542(14) 0.750000 0.0484(8) 0.023(3) Uani d 1 . .
N N4B 1.1930(10) 0.4068(7) -0.0417(7) 0.027(2) Uani d 1 . .
C C1B 0.9983(11) 0.6680(7) 0.4624(7) 0.021(2) Uani d 1 . .
H H1B 0.990069 0.610066 0.495178 0.026 Uiso calc 1 . .
C C2B 1.0210(11) 0.6655(7) 0.3695(7) 0.021(2) Uani d 1 . .
H H2B 1.024817 0.606538 0.337918 0.025 Uiso calc 1 . .
C C3B 1.0384(15) 0.750000 0.3215(9) 0.019(3) Uani d 1 . .
C C4B 1.0748(16) 0.750000 0.2226(10) 0.022(3) Uani d 1 . .
C C5B 1.1342(11) 0.6698(7) 0.0956(7) 0.020(2) Uani d 1 . .
C C6B 1.1696(12) 0.4101(8) 0.0489(8) 0.028(2) Uani d 1 . .
H H6B 1.166444 0.352345 0.082496 0.033 Uiso calc 1 . .
C C7B 1.1496(11) 0.4943(8) 0.0956(7) 0.024(2) Uani d 1 . .
H H7B 1.131843 0.493912 0.159808 0.029 Uiso calc 1 . .
C C8B 1.1561(10) 0.5787(8) 0.0475(7) 0.021(2) Uani d 1 . .
C C9B 1.1812(12) 0.5762(8) -0.0457(7) 0.025(2) Uani d 1 . .
H H9B 1.185786 0.632949 -0.080740 0.030 Uiso calc 1 . .
C C10B 1.1997(12) 0.4888(8) -0.0872(8) 0.028(2) Uani d 1 . .
H H10B 1.217953 0.487364 -0.151269 0.034 Uiso calc 1 . .

loop_
_atom_site_aniso_label
_atom_site_aniso_U_11
_atom_site_aniso_U_22
_atom_site_aniso_U_33
_atom_site_aniso_U_12
_atom_site_aniso_U_13
_atom_site_aniso_U_23
Br1A 0.0376(7) 0.0189(6) 0.0254(6) -0.0051(4) 0.0040(5) 0.0058(4)
Zn1A 0.0269(11) 0.0136(9) 0.0161(9) 0.000 0.0025(7) 0.000
O1A 0.031(6) 0.021(6) 0.022(5) 0.000 0.004(4) 0.000
N1A 0.027(7) 0.017(6) 0.012(5) 0.000 0.004(4) 0.000
N2A 0.026(5) 0.017(4) 0.016(4) 0.000(3) 0.003(3) -0.001(3)
N3A 0.034(8) 0.015(6) 0.019(6) 0.000 0.002(5) 0.000
N4A 0.023(5) 0.020(5) 0.031(5) 0.000(4) -0.001(4) -0.001(4)
C1A 0.034(6) 0.017(5) 0.021(5) -0.001(4) 0.007(4) 0.001(4)
C2A 0.033(6) 0.015(5) 0.022(5) 0.001(4) 0.003(4) -0.002(4)
C3A 0.016(7) 0.012(6) 0.025(7) 0.000 0.002(5) 0.000
C4A 0.014(7) 0.016(7) 0.027(7) 0.000 -0.001(5) 0.000
C5A 0.021(5) 0.019(5) 0.019(5) -0.003(4) 0.004(4) 0.000(4)
C6A 0.028(6) 0.024(6) 0.022(5) -0.003(4) -0.001(4) -0.002(4)
C7A 0.023(6) 0.020(5) 0.028(5) -0.003(4) 0.001(4) 0.000(4)
C8A 0.019(5) 0.017(5) 0.026(5) 0.002(4) 0.003(4) -0.002(4)
C9A 0.028(6) 0.019(5) 0.022(5) -0.003(4) 0.007(4) 0.000(4)
C10A 0.029(6) 0.016(5) 0.030(6) -0.002(4) 0.002(4) 0.000(4)
Br1B 0.0366(7) 0.0228(6) 0.0257(6) -0.0075(5) 0.0042(5) -0.0072(4)
Zn1B 0.0271(11) 0.0149(9) 0.0167(9) 0.000 0.0025(7) 0.000
O1B 0.033(6) 0.012(5) 0.023(5) 0.000 0.003(4) 0.000
N1B 0.025(7) 0.016(6) 0.018(6) 0.000 0.005(5) 0.000
N2B 0.025(5) 0.021(4) 0.016(4) -0.002(4) 0.004(3) 0.000(3)
N3B 0.026(7) 0.025(7) 0.018(6) 0.000 0.008(5) 0.000
N4B 0.023(5) 0.023(5) 0.035(5) 0.007(4) 0.004(4) -0.004(4)
C1B 0.029(6) 0.013(5) 0.023(5) -0.002(4) 0.002(4) -0.001(4)
C2B 0.026(6) 0.014(5) 0.023(5) 0.000(4) 0.003(4) 0.000(4)
C3B 0.026(8) 0.017(7) 0.014(6) 0.000 0.001(5) 0.000
C4B 0.027(8) 0.017(7) 0.022(7) 0.000 0.004(6) 0.000
C5B 0.023(5) 0.020(5) 0.019(5) 0.002(4) 0.002(4) 0.001(4)
C6B 0.032(6) 0.023(6) 0.028(6) -0.003(5) 0.005(4) -0.001(4)
C7B 0.025(5) 0.023(6) 0.025(5) -0.002(4) 0.003(4) 0.000(4)
C8B 0.015(5) 0.021(5) 0.027(5) 0.004(4) 0.001(4) -0.004(4)
C9B 0.029(6) 0.023(6) 0.022(5) 0.002(5) 0.001(4) 0.002(4)
C10B 0.032(6) 0.027(6) 0.026(5) 0.011(5) 0.000(4) -0.002(4)

loop_
_atom_type_symbol
_atom_type_description
_atom_type_scat_dispersion_real
_atom_type_scat_dispersion_imag
_atom_type_scat_source
C C 0.0181 0.0091 'International Tables Vol C Tables 4.2.6.8 and 6.1.1.4'
H H 0.0000 0.0000 'International Tables Vol C Tables 4.2.6.8 and 6.1.1.4'
Br Br -0.6763 1.2805 'International Tables Vol C Tables 4.2.6.8 and 6.1.1.4'
N N 0.0311 0.0180 'International Tables Vol C Tables 4.2.6.8 and 6.1.1.4'
O O 0.0492 0.0322 'International Tables Vol C Tables 4.2.6.8 and 6.1.1.4'
Zn Zn -1.5491 0.6778 'International Tables Vol C Tables 4.2.6.8 and 6.1.1.4'

loop_
_exptl_crystal_face_index_h
_exptl_crystal_face_index_k
_exptl_crystal_face_index_l
_exptl_crystal_face_perp_dist
-1 2 0 0.0596
1 -2 0 0.0219
-1 1 0 0.0463
0 1 -2 0.0999
1 -1 0 0.0294
-1 0 0 0.0299
1 2 0 0.0601
-1 -2 0 0.0185
0 1 2 0.0116
1 0 -2 0.0953
0 0 1 0.0021
-1 2 2 0.0253
0 1 0 0.0673
-1 1 -2 0.0882
1 1 2 0.0116
0 -1 -2 0.0891
1 1 0 0.0519
1 -2 2 0.0014
-1 0 2 0.0054

loop_
_geom_angle_atom_site_label_1
_geom_angle_atom_site_label_2
_geom_angle_atom_site_label_3
_geom_angle_site_symmetry_1
_geom_angle_site_symmetry_3
_geom_angle
_geom_angle_publ_flag
Br1A Zn1A Br1A . 4_565 122.19(10) ?
O1A Zn1A Br1A . 4_565 109.21(12) ?
O1A Zn1A Br1A . . 109.21(12) ?
O1A Zn1A N1A . . 99.6(5) ?
N1A Zn1A Br1A . . 107.11(15) ?
N1A Zn1A Br1A . 4_565 107.11(15) ?
Zn1A O1A H11A . . 109.5 ?
Zn1A O1A H11A . 4_565 109.47(15) ?
H11A O1A H11A . 4_565 106.6 ?
C1A N1A Zn1A 4_565 . 121.0(6) ?
C1A N1A Zn1A . . 121.0(6) ?
C1A N1A C1A . 4_565 117.9(12) ?
C5A N2A C4A . . 114.5(9) ?
C5A N3A C5A 4_565 . 114.1(12) ?
C10A N4A C6A . . 117.4(9) ?
N1A C1A H1A . . 118.5 ?
N1A C1A C2A . . 122.9(10) ?
C2A C1A H1A . . 118.5 ?
C1A C2A H2A . . 120.6 ?
C1A C2A C3A . . 118.8(10) ?
C3A C2A H2A . . 120.6 ?
C2A C3A C2A 4_565 . 118.7(13) ?
C2A C3A C4A 4_565 . 120.6(7) ?
C2A C3A C4A . . 120.6(7) ?
N2A C4A N2A . 4_565 125.4(13) ?
N2A C4A C3A . . 117.3(6) ?
N2A C4A C3A 4_565 . 117.3(6) ?
N2A C5A N3A . . 125.8(9) ?
N2A C5A C8A . . 117.1(9) ?
N3A C5A C8A . . 117.1(9) ?
N4A C6A H6A . . 118.4 ?
N4A C6A C7A . . 123.2(9) ?
C7A C6A H6A . . 118.4 ?
C6A C7A H7A . . 120.3 ?
C6A C7A C8A . . 119.3(10) ?
C8A C7A H7A . . 120.3 ?
C7A C8A C5A . . 121.8(9) ?
C7A C8A C9A . . 118.0(10) ?
C9A C8A C5A . . 120.2(9) ?
C8A C9A H9A . . 120.5 ?
C8A C9A C10A . . 119.0(9) ?
C10A C9A H9A . . 120.5 ?
N4A C10A C9A . . 123.1(10) ?
N4A C10A H10A . . 118.4 ?
C9A C10A H10A . . 118.4 ?
Br1B Zn1B Br1B . 4_575 123.52(11) ?
O1B Zn1B Br1B . 4_575 108.37(12) ?
O1B Zn1B Br1B . . 108.37(12) ?
O1B Zn1B N1B . . 103.4(5) ?
N1B Zn1B Br1B . . 105.66(16) ?
N1B Zn1B Br1B . 4_575 105.67(15) ?
Zn1B O1B H11B . . 109.5 ?
Zn1B O1B H11B . 4_575 109.47(15) ?
H11B O1B H11B . 4_575 106.6 ?
C1B N1B Zn1B . . 120.4(6) ?
C1B N1B Zn1B 4_575 . 120.4(6) ?
C1B N1B C1B . 4_575 119.1(12) ?
C5B N2B C4B . . 114.6(9) ?
C5B N3B C5B . 4_575 115.2(12) ?
C10B N4B C6B . . 117.7(9) ?
N1B C1B H1B . . 119.0 ?
N1B C1B C2B . . 122.0(10) ?
C2B C1B H1B . . 119.0 ?
C1B C2B H2B . . 120.2 ?
C1B C2B C3B . . 119.5(10) ?
C3B C2B H2B . . 120.2 ?
C2B C3B C2B . 4_575 117.7(13) ?
C2B C3B C4B 4_575 . 121.1(6) ?
C2B C3B C4B . . 121.1(6) ?
N2B C4B N2B . 4_575 125.5(13) ?
N2B C4B C3B . . 117.2(6) ?
N2B C4B C3B 4_575 . 117.2(6) ?
N2B C5B N3B . . 125.0(10) ?
N2B C5B C8B . . 117.2(9) ?
N3B C5B C8B . . 117.8(9) ?
N4B C6B H6B . . 118.6 ?
N4B C6B C7B . . 122.7(10) ?
C7B C6B H6B . . 118.6 ?
C6B C7B H7B . . 120.5 ?
C8B C7B C6B . . 119.0(10) ?
C8B C7B H7B . . 120.5 ?
C7B C8B C5B . . 120.2(9) ?
C9B C8B C5B . . 121.1(10) ?
C9B C8B C7B . . 118.7(10) ?
C8B C9B H9B . . 120.7 ?
C8B C9B C10B . . 118.6(10) ?
C10B C9B H9B . . 120.7 ?
N4B C10B C9B . . 123.3(10) ?
N4B C10B H10B . . 118.3 ?
C9B C10B H10B . . 118.3 ?

loop_
_geom_bond_atom_site_label_1
_geom_bond_atom_site_label_2
_geom_bond_site_symmetry_2
_geom_bond_distance
_geom_bond_publ_flag
Br1A Zn1A . 2.3486(14) ?
Zn1A O1A . 1.996(11) ?
Zn1A N1A . 2.071(11) ?
O1A H11A . 0.8400 ?
O1A H11A 4_565 0.8400 ?
N1A C1A 4_565 1.341(12) ?
N1A C1A . 1.341(12) ?
N2A C4A . 1.338(10) ?
N2A C5A . 1.329(12) ?
N3A C5A . 1.339(12) ?
N3A C5A 4_565 1.339(12) ?
N4A C6A . 1.347(14) ?
N4A C10A . 1.341(14) ?
C1A H1A . 0.9500 ?
C1A C2A . 1.380(14) ?
C2A H2A . 0.9500 ?
C2A C3A . 1.387(13) ?
C3A C4A . 1.484(19) ?
C5A C8A . 1.481(14) ?
C6A H6A . 0.9500 ?
C6A C7A . 1.383(15) ?
C7A H7A . 0.9500 ?
C7A C8A . 1.391(14) ?
C8A C9A . 1.392(15) ?
C9A H9A . 0.9500 ?
C9A C10A . 1.393(15) ?
C10A H10A . 0.9500 ?
Br1B Zn1B . 2.3493(14) ?
Zn1B O1B . 1.989(11) ?
Zn1B N1B . 2.088(11) ?
O1B H11B . 0.8400 ?
O1B H11B 4_575 0.8400 ?
N1B C1B . 1.343(12) ?
N1B C1B 4_575 1.344(12) ?
N2B C4B . 1.343(11) ?
N2B C5B . 1.339(13) ?
N3B C5B . 1.341(12) ?
N3B C5B 4_575 1.341(12) ?
N4B C6B . 1.337(15) ?
N4B C10B . 1.335(15) ?
C1B H1B . 0.9500 ?
C1B C2B . 1.370(14) ?
C2B H2B . 0.9500 ?
C2B C3B . 1.395(12) ?
C3B C4B . 1.487(19) ?
C5B C8B . 1.483(14) ?
C6B H6B . 0.9500 ?
C6B C7B . 1.386(16) ?
C7B H7B . 0.9500 ?
C7B C8B . 1.383(15) ?
C8B C9B . 1.379(15) ?
C9B H9B . 0.9500 ?
C9B C10B . 1.387(16) ?
C10B H10B . 0.9500 ?

loop_
_geom_hbond_atom_site_label_D
_geom_hbond_atom_site_label_H
_geom_hbond_atom_site_label_A
_geom_hbond_site_symmetry_A
_geom_hbond_distance_DH
_geom_hbond_distance_HA
_geom_hbond_distance_DA
_geom_hbond_angle_DHA
_geom_hbond_publ_flag
O1A H11A N4B 1_455 0.84 1.88 2.709(11) 169.5 yes
O1B H11B N4A . 0.84 1.86 2.685(11) 168.7 yes

loop_
_geom_torsion_atom_site_label_1
_geom_torsion_atom_site_label_2
_geom_torsion_atom_site_label_3
_geom_torsion_atom_site_label_4
_geom_torsion_site_symmetry_1
_geom_torsion_site_symmetry_2
_geom_torsion_site_symmetry_3
_geom_torsion_site_symmetry_4
_geom_torsion
_geom_torsion_publ_flag
Zn1A N1A C1A C2A . . . . 178.2(9) ?
N1A C1A C2A C3A . . . . 0.1(18) ?
N2A C5A C8A C7A . . . . 168.1(10) ?
N2A C5A C8A C9A . . . . -10.7(15) ?
N3A C5A C8A C7A . . . . -12.8(15) ?
N3A C5A C8A C9A . . . . 168.4(11) ?
N4A C6A C7A C8A . . . . 1.2(17) ?
C1A N1A C1A C2A 4_565 . . . 2(2) ?
C1A C2A C3A C2A . . . 4_565 -2(2) ?
C1A C2A C3A C4A . . . . 176.7(12) ?
C2A C3A C4A N2A 4_565 . . . 178.8(12) ?
C2A C3A C4A N2A . . . 4_565 -178.8(12) ?
C2A C3A C4A N2A . . . . 0.2(19) ?
C2A C3A C4A N2A 4_565 . . 4_565 -0.2(19) ?
C4A N2A C5A N3A . . . . -0.2(17) ?
C4A N2A C5A C8A . . . . 178.8(10) ?
C5A N2A C4A N2A . . . 4_565 2(2) ?
C5A N2A C4A C3A . . . . -177.1(11) ?
C5A N3A C5A N2A 4_565 . . . -1(2) ?
C5A N3A C5A C8A 4_565 . . . 179.8(8) ?
C5A C8A C9A C10A . . . . 179.2(10) ?
C6A N4A C10A C9A . . . . -0.5(17) ?
C6A C7A C8A C5A . . . . -180.0(10) ?
C6A C7A C8A C9A . . . . -1.1(16) ?
C7A C8A C9A C10A . . . . 0.3(16) ?
C8A C9A C10A N4A . . . . 0.5(17) ?
C10A N4A C6A C7A . . . . -0.4(17) ?
Zn1B N1B C1B C2B . . . . -175.5(9) ?
N1B C1B C2B C3B . . . . 2.5(18) ?
N2B C5B C8B C7B . . . . -7.0(15) ?
N2B C5B C8B C9B . . . . 172.1(10) ?
N3B C5B C8B C7B . . . . 173.7(11) ?
N3B C5B C8B C9B . . . . -7.1(16) ?
N4B C6B C7B C8B . . . . -1.0(18) ?
C1B N1B C1B C2B 4_575 . . . 0(2) ?
C1B C2B C3B C2B . . . 4_575 -5(2) ?
C1B C2B C3B C4B . . . . 174.8(12) ?
C2B C3B C4B N2B . . . . -2(2) ?
C2B C3B C4B N2B 4_575 . . 4_575 2(2) ?
C2B C3B C4B N2B 4_575 . . . 177.6(13) ?
C2B C3B C4B N2B . . . 4_575 -177.6(13) ?
C4B N2B C5B N3B . . . . 0.0(17) ?
C4B N2B C5B C8B . . . . -179.3(11) ?
C5B N2B C4B N2B . . . 4_575 -2(2) ?
C5B N2B C4B C3B . . . . -176.5(12) ?
C5B N3B C5B N2B 4_575 . . . 1(2) ?
C5B N3B C5B C8B 4_575 . . . -179.4(8) ?
C5B C8B C9B C10B . . . . -179.4(10) ?
C6B N4B C10B C9B . . . . -1.2(18) ?
C6B C7B C8B C5B . . . . 179.6(11) ?
C6B C7B C8B C9B . . . . 0.4(16) ?
C7B C8B C9B C10B . . . . -0.3(16) ?
C8B C9B C10B N4B . . . . 0.7(18) ?
C10B N4B C6B C7B . . . . 1.3(18) ?

loop_
_twin_individual_id
_twin_individual_mass_fraction_refined
_twin_individual_twin_matrix_11
_twin_individual_twin_matrix_12
_twin_individual_twin_matrix_13
_twin_individual_twin_matrix_21
_twin_individual_twin_matrix_22
_twin_individual_twin_matrix_23
_twin_individual_twin_matrix_31
_twin_individual_twin_matrix_32
_twin_individual_twin_matrix_33
1 0.415(3) 1.0000 0.0000 0.0000 0.0000 1.0000 0.0000 0.0000 0.0000 1.0000
2 0.335(2) -1.0001 0.0001 -0.0019 -0.0001 -1.0000 -0.0002 0.1615 -0.0003 1.0002
3 0.1513(16) -1.0012 0.0008 -0.0337 0.0013 1.0002 0.0000 0.0702 -0.0003 -0.9961
4 0.0990(12) -1.0013 -0.0006 -0.0443 0.0014 -1.0003 -0.0001 0.0716 0.0005 1.0016

_cod_database_fobs_code 2312574
